data_4310124
loop_
_publ_author_name
'Dennis J. Hoffart'
'Sean A. Dalrymple'
'George K. H. Shimizu'

_publ_section_title
;
Structural Constraints in the Design of Silver Sulfonate Coordination
Networks: Three New Polysulfonate Open Frameworks
;
_journal_name_full 'Inorganic Chemistry'
_journal_page_first 8868
_journal_page_last 8875
_journal_paper_doi 10.1021/ic0513888
_journal_volume 44
_journal_year 2005
_chemical_formula_sum 'C34 H28 Ag4 O15.3 S4'
_chemical_formula_weight 1241.08
_chemical_name_common Silver_1,3,5,7-Tetra(4-sulfophenyl)adamantane
_chemical_name_systematic
; 
 ? 
;
_space_group_IT_number 13
_symmetry_cell_setting monoclinic
_symmetry_space_group_name_Hall '-P 2yc'
_symmetry_space_group_name_H-M 'P 1 2/c 1'
_atom_sites_solution_hydrogens geom
_atom_sites_solution_primary direct
_atom_sites_solution_secondary difmap
_audit_creation_method SHELXL-97
_cell_angle_alpha 90.00
_cell_angle_beta 98.79(3)
_cell_angle_gamma 90.00
_cell_formula_units_Z 2
_cell_length_a 11.462(2)
_cell_length_b 6.8727(14)
_cell_length_c 24.986(5)
_cell_measurement_temperature 173(2)
_cell_volume 1945.2(7)
_computing_structure_refinement 'SHELXL-97 (Sheldrick, 1997)'
_computing_structure_solution 'SHELXS-97 (Sheldrick, 1990)'
_diffrn_ambient_temperature 173(2)
_diffrn_measured_fraction_theta_full 0.995
_diffrn_measured_fraction_theta_max 0.995
_diffrn_radiation_monochromator graphite
_diffrn_radiation_source 'fine-focus sealed tube'
_diffrn_radiation_type MoK\a
_diffrn_radiation_wavelength 0.71073
_diffrn_reflns_av_R_equivalents 0.0000
_diffrn_reflns_av_sigmaI/netI 0.0248
_diffrn_reflns_limit_h_max 13
_diffrn_reflns_limit_h_min 0
_diffrn_reflns_limit_k_max 8
_diffrn_reflns_limit_k_min 0
_diffrn_reflns_limit_l_max 29
_diffrn_reflns_limit_l_min -29
_diffrn_reflns_number 3409
_diffrn_reflns_theta_full 25.00
_diffrn_reflns_theta_max 25.00
_diffrn_reflns_theta_min 3.08
_exptl_absorpt_coefficient_mu 2.270
_exptl_absorpt_correction_T_max 0.6596
_exptl_absorpt_correction_T_min 0.5492
_exptl_crystal_density_diffrn 2.119
_exptl_crystal_density_method 'not measured'
_exptl_crystal_F_000 1213
_exptl_crystal_size_max 0.30
_exptl_crystal_size_mid 0.25
_exptl_crystal_size_min 0.20
_refine_diff_density_max 2.730
_refine_diff_density_min -2.300
_refine_diff_density_rms 0.156
_refine_ls_extinction_method none
_refine_ls_goodness_of_fit_ref 1.031
_refine_ls_hydrogen_treatment mixed
_refine_ls_matrix_type full
_refine_ls_number_parameters 265
_refine_ls_number_reflns 3409
_refine_ls_number_restraints 0
_refine_ls_restrained_S_all 1.031
_refine_ls_R_factor_all 0.0576
_refine_ls_R_factor_gt 0.0505
_refine_ls_shift/su_max 0.001
_refine_ls_shift/su_mean 0.000
_refine_ls_structure_factor_coef Fsqd
_refine_ls_weighting_details 'calc w=1/[\s^2^(Fo^2^)+(0.0749P)^2^+16.7343P] where P=(Fo^2^+2Fc^2^)/3'
_refine_ls_weighting_scheme calc
_refine_ls_wR_factor_gt 0.1379
_refine_ls_wR_factor_ref 0.1444
_reflns_number_gt 3000
_reflns_number_total 3409
_reflns_threshold_expression >2sigma(I)
_cod_data_source_file ic0513888si20050815_042450_3.cif
_cod_data_source_block Compound3
_cod_depositor_comments
;
The following automatic conversions were performed:
'_symmetry_cell_setting' value 'Monoclinic' changed to 'monoclinic'
according to '/home/saulius/struct/CIF-dictionaries/cif_core.dic'
dictionary named 'cif_core.dic' version 2.4.1 from 2010-06-29.

Automatic conversion script
Id: cif_fix_enum 1527 2010-12-29 10:47:43Z saulius 
;
_cod_original_formula_sum 'C34 H28 Ag4 O15.30 S4'
_cod_database_code 4310124

loop_
_symmetry_equiv_pos_as_xyz
'x, y, z'
'-x, y, -z+1/2'
'-x, -y, -z'
'x, -y, z-1/2'

loop_
_atom_site_label
_atom_site_type_symbol
_atom_site_fract_x
_atom_site_fract_y
_atom_site_fract_z
_atom_site_U_iso_or_equiv
_atom_site_adp_type
_atom_site_occupancy
_atom_site_symmetry_multiplicity
_atom_site_calc_flag
_atom_site_refinement_flags
_atom_site_disorder_assembly
_atom_site_disorder_group
Ag1 Ag 1.08226(5) -0.13626(8) 0.54820(2) 0.0380(2) Uani 1 1 d . . .
Ag2 Ag 1.17719(5) 1.50473(9) 0.94867(3) 0.0496(2) Uani 1 1 d . . .
C1 C 0.8046(5) 1.2189(8) 0.8881(2) 0.0200(11) Uani 1 1 d . . .
C2 C 0.8102(5) 1.2027(8) 0.8331(2) 0.0212(12) Uani 1 1 d . . .
H2 H 0.8608 1.2854 0.8166 0.025 Uiso 1 1 calc R . .
C3 C 0.7414(5) 1.0653(9) 0.8025(2) 0.0219(12) Uani 1 1 d . . .
H3 H 0.7447 1.0569 0.7648 0.026 Uiso 1 1 calc R . .
C6 C 0.7321(5) 1.0948(9) 0.9122(2) 0.0221(12) Uani 1 1 d . . .
H6 H 0.7280 1.1060 0.9497 0.027 Uiso 1 1 calc R . .
C4 C 0.6670(5) 0.9378(8) 0.8254(2) 0.0173(11) Uani 1 1 d . . .
C5 C 0.6655(5) 0.9536(8) 0.8811(2) 0.0209(11) Uani 1 1 d . . .
H5 H 0.6182 0.8665 0.8980 0.025 Uiso 1 1 calc R . .
C15 C 0.5000 0.9253(11) 0.7500 0.0177(15) Uani 1 2 d S . .
H15A H 0.4539 1.0101 0.7710 0.021 Uiso 0.50 1 calc PR . .
H15B H 0.5461 1.0101 0.7290 0.021 Uiso 0.50 1 calc PR . .
C14 C 0.5109(5) 0.6722(8) 0.8218(2) 0.0171(11) Uani 1 1 d . . .
H14A H 0.4641 0.7561 0.8428 0.020 Uiso 1 1 calc R . .
H14B H 0.5639 0.5910 0.8477 0.020 Uiso 1 1 calc R . .
C13 C 0.5851(4) 0.8005(8) 0.7892(2) 0.0153(10) Uani 1 1 d . . .
C17 C 0.5733(4) 0.5394(8) 0.7165(2) 0.0151(10) Uani 1 1 d . . .
C16 C 0.6565(5) 0.6685(8) 0.7559(2) 0.0152(10) Uani 1 1 d . . .
H16A H 0.7049 0.7503 0.7352 0.018 Uiso 1 1 calc R . .
H16B H 0.7105 0.5851 0.7807 0.018 Uiso 1 1 calc R . .
C10 C 0.6395(5) 0.4033(8) 0.6833(2) 0.0184(11) Uani 1 1 d . . .
C18 C 0.5000 0.4149(10) 0.7500 0.0148(14) Uani 1 2 d S . .
H18A H 0.4464 0.3301 0.7254 0.018 Uiso 0.50 1 calc PR . .
H18B H 0.5536 0.3301 0.7746 0.018 Uiso 0.50 1 calc PR . .
C11 C 0.7622(5) 0.3916(9) 0.6890(2) 0.0237(12) Uani 1 1 d . . .
H11 H 0.8085 0.4736 0.7145 0.028 Uiso 1 1 calc R . .
C9 C 0.5747(5) 0.2789(9) 0.6453(2) 0.0242(12) Uani 1 1 d . . .
H9 H 0.4909 0.2832 0.6406 0.029 Uiso 1 1 calc R . .
C12 C 0.8180(6) 0.2641(10) 0.6586(3) 0.0306(14) Uani 1 1 d . . .
H12 H 0.9017 0.2583 0.6636 0.037 Uiso 1 1 calc R . .
C7 C 0.7516(6) 0.1439(9) 0.6207(2) 0.0259(13) Uani 1 1 d . . .
C8 C 0.6294(6) 0.1500(9) 0.6146(2) 0.0275(13) Uani 1 1 d . . .
H8 H 0.5835 0.0661 0.5895 0.033 Uiso 1 1 calc R . .
O1 O 0.9850(5) 1.4527(8) 0.90104(19) 0.0408(12) Uani 1 1 d . . .
O2 O 0.9243(5) 1.3050(8) 0.98067(18) 0.0433(13) Uani 1 1 d . . .
O3 O 0.8078(5) 1.5588(9) 0.9329(3) 0.0600(17) Uani 1 1 d . . .
O4 O 0.9403(4) -0.0346(8) 0.5992(2) 0.0423(12) Uani 1 1 d . . .
O5 O 0.8099(5) 0.1230(10) 0.5272(2) 0.0543(16) Uani 1 1 d . . .
O6 O 0.7483(5) -0.1747(9) 0.5656(3) 0.0627(18) Uani 1 1 d . . .
S1 S 0.88707(13) 1.3965(2) 0.92884(6) 0.0265(3) Uani 1 1 d . . .
S2 S 0.81822(15) -0.0008(3) 0.57529(7) 0.0353(4) Uani 1 1 d . . .
O7S O 0.9911(9) 0.7900(16) 0.7204(4) 0.044(2) Uiso 0.50 1 d P . .
O8S O 0.9700(10) 0.6148(17) 0.7931(5) 0.052(3) Uiso 0.50 1 d P . .
O9S O 0.524(2) 0.591(4) 0.9820(9) 0.050(6) Uiso 0.25 1 d P . .
O10S O 0.543(3) 0.486(5) 0.9848(13) 0.055(7) Uiso 0.20 1 d P . .
O11S O 0.641(3) 0.585(5) 1.0010(12) 0.054(7) Uiso 0.20 1 d P . .

loop_
_atom_site_aniso_label
_atom_site_aniso_U_11
_atom_site_aniso_U_22
_atom_site_aniso_U_33
_atom_site_aniso_U_23
_atom_site_aniso_U_13
_atom_site_aniso_U_12
Ag1 0.0398(3) 0.0338(3) 0.0445(3) -0.0073(2) 0.0196(2) 0.0015(2)
Ag2 0.0400(4) 0.0417(4) 0.0656(4) -0.0113(3) 0.0026(3) -0.0069(3)
C1 0.015(3) 0.018(3) 0.024(3) 0.000(2) -0.003(2) 0.000(2)
C2 0.019(3) 0.018(3) 0.025(3) 0.002(2) 0.000(2) -0.004(2)
C3 0.019(3) 0.024(3) 0.021(3) 0.002(2) 0.000(2) 0.000(2)
C6 0.023(3) 0.026(3) 0.017(3) -0.002(2) 0.001(2) 0.000(2)
C4 0.020(3) 0.013(3) 0.018(3) -0.001(2) -0.001(2) 0.002(2)
C5 0.022(3) 0.019(3) 0.021(3) 0.002(2) 0.001(2) -0.004(2)
C15 0.020(4) 0.010(3) 0.021(4) 0.000 -0.002(3) 0.000
C14 0.019(3) 0.014(3) 0.017(2) 0.000(2) -0.001(2) -0.001(2)
C13 0.015(2) 0.013(2) 0.018(2) 0.000(2) 0.000(2) -0.001(2)
C17 0.013(2) 0.015(3) 0.017(2) -0.001(2) 0.003(2) 0.002(2)
C16 0.015(2) 0.013(2) 0.018(2) -0.001(2) 0.002(2) -0.001(2)
C10 0.021(3) 0.014(3) 0.020(3) 0.004(2) 0.006(2) 0.003(2)
C18 0.015(3) 0.010(3) 0.020(4) 0.000 0.006(3) 0.000
C11 0.024(3) 0.024(3) 0.024(3) -0.001(2) 0.006(2) -0.002(2)
C9 0.024(3) 0.023(3) 0.027(3) -0.003(2) 0.007(2) 0.001(2)
C12 0.024(3) 0.038(4) 0.032(3) -0.001(3) 0.009(3) 0.003(3)
C7 0.029(3) 0.026(3) 0.025(3) -0.001(2) 0.013(2) 0.006(3)
C8 0.030(3) 0.027(3) 0.025(3) -0.006(2) 0.006(2) -0.002(3)
O1 0.041(3) 0.048(3) 0.033(2) -0.003(2) 0.005(2) -0.025(2)
O2 0.048(3) 0.055(3) 0.024(2) 0.001(2) -0.005(2) -0.028(3)
O3 0.039(3) 0.039(3) 0.098(5) -0.035(3) -0.003(3) 0.003(3)
O4 0.037(3) 0.056(3) 0.036(3) -0.011(2) 0.012(2) 0.015(2)
O5 0.051(3) 0.088(5) 0.026(2) 0.000(3) 0.014(2) 0.010(3)
O6 0.046(3) 0.058(4) 0.092(5) -0.038(3) 0.035(3) -0.009(3)
S1 0.0255(8) 0.0259(8) 0.0265(7) -0.0052(6) -0.0011(6) -0.0076(6)
S2 0.0291(9) 0.0466(11) 0.0326(9) -0.0135(7) 0.0123(7) 0.0020(7)

loop_
_atom_type_symbol
_atom_type_description
_atom_type_scat_dispersion_real
_atom_type_scat_dispersion_imag
_atom_type_scat_source
C C 0.0033 0.0016 'International Tables Vol C Tables 4.2.6.8 and 6.1.1.4'
H H 0.0000 0.0000 'International Tables Vol C Tables 4.2.6.8 and 6.1.1.4'
O O 0.0106 0.0060 'International Tables Vol C Tables 4.2.6.8 and 6.1.1.4'
S S 0.1246 0.1234 'International Tables Vol C Tables 4.2.6.8 and 6.1.1.4'
Ag Ag -0.8971 1.1015 'International Tables Vol C Tables 4.2.6.8 and 6.1.1.4'

loop_
_geom_angle_atom_site_label_1
_geom_angle_atom_site_label_2
_geom_angle_atom_site_label_3
_geom_angle
_geom_angle_site_symmetry_1
_geom_angle_site_symmetry_3
_geom_angle_publ_flag
O4 Ag1 O5 154.7(2) . 3_756 ?
O4 Ag1 O3 122.2(2) . 2_736 ?
O5 Ag1 O3 82.7(2) 3_756 2_736 ?
O4 Ag1 O2 90.77(17) . 4_565 ?
O5 Ag1 O2 84.13(19) 3_756 4_565 ?
O3 Ag1 O2 91.79(19) 2_736 4_565 ?
O11S Ag2 O1 155.9(8) 3_777 . ?
O11S Ag2 O6 90.8(8) 3_777 2_776 ?
O1 Ag2 O6 112.8(2) . 2_776 ?
C2 C1 C6 120.0(5) . . ?
C2 C1 S1 121.5(4) . . ?
C6 C1 S1 118.4(4) . . ?
C3 C2 C1 119.4(5) . . ?
C2 C3 C4 122.2(5) . . ?
C1 C6 C5 119.8(5) . . ?
C5 C4 C3 117.2(5) . . ?
C5 C4 C13 122.5(5) . . ?
C3 C4 C13 120.2(5) . . ?
C6 C5 C4 121.3(5) . . ?
C13 C15 C13 112.0(6) 2_656 . ?
C13 C14 C17 110.7(4) . 2_656 ?
C4 C13 C15 107.8(4) . . ?
C4 C13 C14 112.4(4) . . ?
C15 C13 C14 108.0(4) . . ?
C4 C13 C16 110.7(4) . . ?
C15 C13 C16 108.7(4) . . ?
C14 C13 C16 109.2(4) . . ?
C10 C17 C18 108.3(4) . . ?
C10 C17 C16 112.9(4) . . ?
C18 C17 C16 108.0(4) . . ?
C10 C17 C14 109.9(4) . 2_656 ?
C18 C17 C14 108.9(4) . 2_656 ?
C16 C17 C14 108.7(4) . 2_656 ?
C17 C16 C13 110.8(4) . . ?
C11 C10 C9 117.2(5) . . ?
C11 C10 C17 123.8(5) . . ?
C9 C10 C17 119.0(5) . . ?
C17 C18 C17 112.2(6) 2_656 . ?
C12 C11 C10 121.7(6) . . ?
C8 C9 C10 121.8(6) . . ?
C11 C12 C7 120.0(6) . . ?
C8 C7 C12 119.7(5) . . ?
C8 C7 S2 118.3(5) . . ?
C12 C7 S2 121.7(5) . . ?
C9 C8 C7 119.6(6) . . ?
S1 O1 Ag2 121.7(3) . . ?
S1 O2 Ag1 150.6(3) . 4_566 ?
S1 O3 Ag1 111.1(3) . 2_776 ?
S2 O4 Ag1 122.3(3) . . ?
S2 O5 Ag1 133.4(3) . 3_756 ?
S2 O6 Ag2 125.7(3) . 2_736 ?
O2 S1 O3 112.0(4) . . ?
O2 S1 O1 113.5(3) . . ?
O3 S1 O1 111.4(4) . . ?
O2 S1 C1 106.0(3) . . ?
O3 S1 C1 106.5(3) . . ?
O1 S1 C1 106.9(3) . . ?
O6 S2 O4 114.4(4) . . ?
O6 S2 O5 112.3(4) . . ?
O4 S2 O5 111.6(3) . . ?
O6 S2 C7 106.9(3) . . ?
O4 S2 C7 108.0(3) . . ?
O5 S2 C7 102.7(3) . . ?
O8S O7S O7S 104.7(8) 2_756 2_756 ?
O10S O9S O10S 75(4) . 3_667 ?
O10S O9S O11S 71(4) . . ?
O10S O9S O11S 114(3) 3_667 . ?
O10S O9S O9S 50(3) . 3_667 ?
O10S O9S O9S 25.7(17) 3_667 3_667 ?
O11S O9S O9S 100(3) . 3_667 ?
O9S O10S O11S 76(4) . . ?
O9S O10S O9S 105(4) . 3_667 ?
O11S O10S O9S 124(3) . 3_667 ?
O9S O10S O10S 72(4) . 3_667 ?
O11S O10S O10S 115(4) . 3_667 ?
O9S O10S O10S 32.7(17) 3_667 3_667 ?
O10S O11S O9S 32.8(16) . . ?
O10S O11S Ag2 132(3) . 3_777 ?
O9S O11S Ag2 162(2) . 3_777 ?

loop_
_geom_bond_atom_site_label_1
_geom_bond_atom_site_label_2
_geom_bond_distance
_geom_bond_site_symmetry_2
_geom_bond_publ_flag
Ag1 O4 2.322(5) . ?
Ag1 O5 2.407(5) 3_756 ?
Ag1 O3 2.454(6) 2_736 ?
Ag1 O2 2.557(5) 4_565 ?
Ag2 O11S 2.35(3) 3_777 ?
Ag2 O1 2.366(5) . ?
Ag2 O6 2.409(6) 2_776 ?
C1 C2 1.390(8) . ?
C1 C6 1.391(8) . ?
C1 S1 1.769(6) . ?
C2 C3 1.383(8) . ?
C3 C4 1.404(8) . ?
C6 C5 1.396(8) . ?
C4 C5 1.399(8) . ?
C4 C13 1.526(7) . ?
C15 C13 1.535(7) 2_656 ?
C15 C13 1.535(6) . ?
C14 C13 1.541(7) . ?
C14 C17 1.548(7) 2_656 ?
C13 C16 1.547(7) . ?
C17 C10 1.527(7) . ?
C17 C18 1.535(6) . ?
C17 C16 1.543(7) . ?
C17 C14 1.548(7) 2_656 ?
C10 C11 1.393(8) . ?
C10 C9 1.402(8) . ?
C18 C17 1.535(6) 2_656 ?
C11 C12 1.379(9) . ?
C9 C8 1.384(8) . ?
C12 C7 1.391(9) . ?
C7 C8 1.386(9) . ?
C7 S2 1.768(6) . ?
O1 S1 1.459(5) . ?
O2 S1 1.444(5) . ?
O2 Ag1 2.557(5) 4_566 ?
O3 S1 1.452(6) . ?
O3 Ag1 2.454(6) 2_776 ?
O4 S2 1.454(5) . ?
O5 S2 1.464(6) . ?
O5 Ag1 2.407(5) 3_756 ?
O6 S2 1.438(6) . ?
O6 Ag2 2.409(6) 2_736 ?
O7S O8S 1.345(16) 2_756 ?
O7S O7S 1.46(2) 2_756 ?
O8S O7S 1.345(16) 2_756 ?
O9S O10S 0.76(3) . ?
O9S O10S 1.33(4) 3_667 ?
O9S O11S 1.35(4) . ?
O9S O9S 1.68(5) 3_667 ?
O10S O11S 1.32(4) . ?
O10S O9S 1.33(4) 3_667 ?
O10S O10S 1.35(6) 3_667 ?
O11S Ag2 2.35(3) 3_777 ?
